data_1576268
loop_
_publ_author_name
'Ordyszewska-Lach, Anna'
'Ciepli\'nska, Kinga'
'Anusiewicz, Iwona'
'Chojnacki, Jaros\/law'
'Kaniewska-Laskowska, Kinga'
'Grubba, Rafa\/l'

_publ_section_title
;
 A crystalline phosphorus-substituted borinium ion: double dihydrogen
 activation by an ambiphilic inorganic allene
;
_journal_name_full 'Chemical Science'
_journal_paper_doi 10.1039/D5SC07702H
_journal_year 2025
_chemical_formula_moiety 'C16 Al F36 O4 -, C16 H36 B P2 +'
_chemical_formula_sum 'C32 H36 Al B F36 O4 P2'
_chemical_formula_weight 1268.34
_space_group_crystal_system monoclinic
_space_group_IT_number 14
_space_group_name_Hall '-P 2yn'
_space_group_name_H-M_alt 'P 1 21/n 1'
_atom_sites_solution_hydrogens geom
_atom_sites_solution_primary dual
_atom_sites_solution_secondary difmap
_audit_creation_date 2025-04-10
_audit_creation_method
;
Olex2 1.2
(compiled 2018.05.29 svn.r3508 for OlexSys, GUI svn.r5506)
;
_audit_update_record
;
2025-06-16 deposited with the CCDC.	2025-11-18 downloaded from the CCDC.
;
_cell_angle_alpha 90
_cell_angle_beta 103.7260(10)
_cell_angle_gamma 90
_cell_formula_units_Z 4
_cell_length_a 11.6622(2)
_cell_length_b 20.3909(4)
_cell_length_c 21.3006(3)
_cell_measurement_reflns_used 118433
_cell_measurement_temperature 120
_cell_measurement_theta_max 29.74
_cell_measurement_theta_min 1.83
_cell_volume 4920.68(15)
_computing_cell_refinement
;
X-Area Recipe 2.0.2 (STOE, 2024)
;
_computing_data_collection
;
X-Area WinXpose 2.0.29.0 (STOE, 2023)
;
_computing_data_reduction
;
X-Area Integrate 2.5.18.0 (STOE, 2024)
X-Area LANA 2.8.4 (STOE, 2024)
;
_computing_molecular_graphics 'Olex2 (Dolomanov et al., 2009)'
_computing_publication_material 'Olex2 (Dolomanov et al., 2009)'
_computing_structure_refinement 'ShelXL (Sheldrick, 2015)'
_computing_structure_solution 'SHELXT  (Sheldrick, 2015)'
_diffrn_ambient_temperature 120.0
_diffrn_detector_area_resol_mean 6.67
_diffrn_detector_type 'STOE Imaging Plate'
_diffrn_measured_fraction_theta_full 1.000
_diffrn_measured_fraction_theta_max 0.985
_diffrn_measurement_details
;
 714 frames, detector distance = 100 mm
;
_diffrn_measurement_device '2-circle diffractometer'
_diffrn_measurement_device_type 'STOE IPDS 2T'
_diffrn_measurement_method 'rotation method, \w scans'
_diffrn_radiation_type MoK\a
_diffrn_radiation_wavelength 0.71073
_diffrn_reflns_av_R_equivalents 0.0557
_diffrn_reflns_av_unetI/netI 0.0224
_diffrn_reflns_Laue_measured_fraction_full 1.000
_diffrn_reflns_Laue_measured_fraction_max 0.985
_diffrn_reflns_limit_h_max 16
_diffrn_reflns_limit_h_min -16
_diffrn_reflns_limit_k_max 28
_diffrn_reflns_limit_k_min -27
_diffrn_reflns_limit_l_max 29
_diffrn_reflns_limit_l_min -29
_diffrn_reflns_number 148945
_diffrn_reflns_point_group_measured_fraction_full 1.000
_diffrn_reflns_point_group_measured_fraction_max 0.985
_diffrn_reflns_theta_full 25.242
_diffrn_reflns_theta_max 29.390
_diffrn_reflns_theta_min 1.833
_exptl_absorpt_coefficient_mu 0.279
_exptl_absorpt_correction_T_max 0.9584
_exptl_absorpt_correction_T_min 0.8689
_exptl_absorpt_correction_type multi-scan
_exptl_absorpt_process_details
;
STOE X-Red32, absorption correction by Gaussian integration, analogous to
P. Coppens in: F. R. Ahmed (Editor), "Crystallographic Computing", Munksgaard,
Copenhagen (1970), 255 - 270. Afterwards scaling of reflection intensities was
performed within STOE LANA. J. Koziskova, F. Hahn, J. Richter, J. Kozisek, Acta
Chimica Slovaca, vol. 9, no. 2, 2016, pp. 136 - 140.
Finally a spherical absorption correction was done within STOE LANA.
;
_exptl_crystal_colour colourless
_exptl_crystal_density_diffrn 1.712
_exptl_crystal_density_method 'not measured'
_exptl_crystal_description prism
_exptl_crystal_F_000 2528
_exptl_crystal_size_rad 0.030
_refine_diff_density_max 0.762
_refine_diff_density_min -0.651
_refine_diff_density_rms 0.072
_refine_ls_extinction_method none
_refine_ls_goodness_of_fit_ref 1.029
_refine_ls_hydrogen_treatment constr
_refine_ls_matrix_type full
_refine_ls_number_parameters 713
_refine_ls_number_reflns 13372
_refine_ls_number_restraints 3
_refine_ls_restrained_S_all 1.029
_refine_ls_R_factor_all 0.0893
_refine_ls_R_factor_gt 0.0581
_refine_ls_shift/su_max 0.001
_refine_ls_shift/su_mean 0.000
_refine_ls_structure_factor_coef Fsqd
_refine_ls_weighting_details 'w=1/[\s^2^(Fo^2^)+(0.0801P)^2^+5.1317P] where P=(Fo^2^+2Fc^2^)/3'
_refine_ls_weighting_scheme calc
_refine_ls_wR_factor_gt 0.1502
_refine_ls_wR_factor_ref 0.1735
_reflns_Friedel_coverage 0.000
_reflns_number_gt 9162
_reflns_number_total 13372
_reflns_threshold_expression 'I > 2\s(I)'
_cod_data_source_file d5sc07702h2.cif
_cod_data_source_block 2_WCA
_cod_database_code 1576268
_shelx_shelxl_version_number 2018/3
_shelx_space_group_comment
;
The symmetry employed for this shelxl refinement is uniquely defined
by the following loop, which should always be used as a source of
symmetry information in preference to the above space-group names.
They are only intended as comments.
;
_olex2_refinement_description
;
1. Fixed Uiso
 At 1.5 times of:
  All C(H,H,H) groups
2. Restrained distances
 C13-C16 \\sim C13-C16A
 with sigma of 0.02
 C13-C14 \\sim C13-C14A
 with sigma of 0.02
 C13-C15 \\sim C13-C15A
 with sigma of 0.02
3. Others
 Sof(C14A)=Sof(H14D)=Sof(H14E)=Sof(H14F)=Sof(C15A)=Sof(H15D)=Sof(H15E)=
 Sof(H15F)=Sof(C16A)=Sof(H16D)=Sof(H16E)=Sof(H16F)=1-FVAR(1)
 Sof(C16)=Sof(H16A)=Sof(H16B)=Sof(H16C)=Sof(C14)=Sof(H14A)=Sof(H14B)=Sof(H14C)=
 Sof(C15)=Sof(H15A)=Sof(H15B)=Sof(H15C)=FVAR(1)
4.a Idealised Me refined as rotating group:
 C3(H3A,H3B,H3C), C6(H6A,H6B,H6C), C8(H8A,H8B,H8C), C11(H11A,H11B,H11C),
 C7(H7A,H7B,H7C), C12(H12A,H12B,H12C), C10(H10A,H10B,H10C), C4(H4A,H4B,H4C),
 C2(H2A,H2B,H2C), C16(H16A,H16B,H16C), C14(H14A,H14B,H14C), C15(H15A,H15B,H15C),
  C14A(H14D,H14E,H14F), C15A(H15D,H15E,H15F), C16A(H16D,H16E,H16F)
;
_olex2_submission_special_instructions 'No special instructions were received'

loop_
_space_group_symop_operation_xyz
'x, y, z'
'-x+1/2, y+1/2, -z+1/2'
'-x, -y, -z'
'x-1/2, -y-1/2, z-1/2'

loop_
_atom_site_label
_atom_site_type_symbol
_atom_site_fract_x
_atom_site_fract_y
_atom_site_fract_z
_atom_site_U_iso_or_equiv
_atom_site_adp_type
_atom_site_occupancy
_atom_site_site_symmetry_order
_atom_site_calc_flag
_atom_site_refinement_flags_posn
_atom_site_refinement_flags_adp
_atom_site_refinement_flags_occupancy
_atom_site_disorder_assembly
_atom_site_disorder_group
Al1 Al 0.76886(6) 0.54045(3) 0.71990(3) 0.02720(14) Uani 1 1 d . . . . .
P2 P 0.12692(6) 0.77323(4) 0.54832(4) 0.04372(18) Uani 1 1 d . . . . .
P1 P -0.14055(6) 0.81582(4) 0.44622(5) 0.0510(2) Uani 1 1 d . . . . .
F4 F 0.70761(14) 0.40041(7) 0.66264(8) 0.0409(3) Uani 1 1 d . . . . .
F7 F 0.57076(14) 0.40873(8) 0.74809(8) 0.0439(4) Uani 1 1 d . . . . .
F8 F 0.48175(16) 0.50092(8) 0.74769(8) 0.0483(4) Uani 1 1 d . . . . .
F30 F 0.93476(15) 0.59073(8) 0.85337(8) 0.0492(4) Uani 1 1 d . . . . .
F1 F 0.48951(16) 0.54164(9) 0.56019(8) 0.0510(4) Uani 1 1 d . . . . .
F13 F 0.64152(16) 0.66289(8) 0.60896(8) 0.0505(4) Uani 1 1 d . . . . .
F10 F 0.91799(15) 0.72658(9) 0.75379(9) 0.0509(4) Uani 1 1 d . . . . .
O4 O 0.77340(14) 0.50435(8) 0.79414(8) 0.0313(3) Uani 1 1 d . . . . .
O2 O 0.78021(15) 0.62513(8) 0.72169(8) 0.0321(3) Uani 1 1 d . . . . .
F32 F 1.03020(14) 0.47505(9) 0.83214(9) 0.0506(4) Uani 1 1 d . . . . .
O1 O 0.63013(15) 0.52218(8) 0.67267(8) 0.0307(3) Uani 1 1 d . . . . .
F5 F 0.62021(17) 0.43051(9) 0.56701(8) 0.0539(4) Uani 1 1 d . . . . .
F2 F 0.37772(15) 0.54273(9) 0.62739(9) 0.0527(4) Uani 1 1 d . . . . .
F9 F 0.39354(15) 0.42022(9) 0.69071(10) 0.0538(4) Uani 1 1 d . . . . .
F31 F 0.90651(16) 0.39708(8) 0.80114(9) 0.0512(4) Uani 1 1 d . . . . .
F34 F 0.73957(16) 0.38911(9) 0.86909(9) 0.0520(4) Uani 1 1 d . . . . .
F6 F 0.53607(16) 0.36173(8) 0.61886(10) 0.0559(5) Uani 1 1 d . . . . .
F35 F 0.65587(16) 0.48011(10) 0.88232(9) 0.0552(5) Uani 1 1 d . . . . .
O3 O 0.88654(15) 0.51043(9) 0.69230(8) 0.0347(4) Uani 1 1 d . . . . .
F16 F 0.52074(15) 0.65294(9) 0.70079(11) 0.0581(5) Uani 1 1 d . . . . .
F26 F 0.79829(17) 0.56007(10) 0.57534(8) 0.0558(5) Uani 1 1 d . . . . .
F18 F 0.63143(16) 0.63701(9) 0.79783(9) 0.0557(5) Uani 1 1 d . . . . .
F11 F 0.77623(18) 0.79487(8) 0.74970(10) 0.0601(5) Uani 1 1 d . . . . .
F15 F 0.60715(17) 0.75809(9) 0.64366(9) 0.0571(5) Uani 1 1 d . . . . .
F12 F 0.81552(19) 0.72013(10) 0.82631(8) 0.0595(5) Uani 1 1 d . . . . .
F3 F 0.37794(16) 0.45872(9) 0.56568(10) 0.0615(5) Uani 1 1 d . . . . .
F33 F 0.98749(17) 0.40886(10) 0.90224(10) 0.0608(5) Uani 1 1 d . . . . .
F22 F 1.06181(17) 0.59329(11) 0.73574(9) 0.0601(5) Uani 1 1 d . . . . .
F28 F 0.97888(18) 0.53724(10) 0.94268(9) 0.0627(5) Uani 1 1 d . . . . .
F29 F 0.80721(19) 0.58237(10) 0.91143(9) 0.0634(5) Uani 1 1 d . . . . .
F14 F 0.78456(19) 0.73373(9) 0.63283(10) 0.0608(5) Uani 1 1 d . . . . .
F24 F 0.9693(2) 0.63677(10) 0.64530(11) 0.0649(5) Uani 1 1 d . . . . .
F36 F 0.80780(18) 0.44823(12) 0.95387(8) 0.0657(6) Uani 1 1 d . . . . .
F17 F 0.57692(18) 0.73487(9) 0.76673(10) 0.0620(5) Uani 1 1 d . . . . .
F25 F 0.9608(2) 0.55090(11) 0.54466(9) 0.0653(5) Uani 1 1 d . . . . .
F19 F 0.9932(2) 0.40507(10) 0.66549(12) 0.0727(6) Uani 1 1 d . . . . .
F21 F 1.1057(2) 0.45642(12) 0.61542(11) 0.0726(6) Uani 1 1 d . . . . .
F27 F 0.8604(2) 0.46464(12) 0.55837(11) 0.0735(6) Uani 1 1 d . . . . .
F23 F 1.13551(18) 0.58441(12) 0.65295(12) 0.0741(6) Uani 1 1 d . . . . .
F20 F 1.13038(19) 0.46757(14) 0.71935(11) 0.0823(8) Uani 1 1 d . . . . .
C21 C 0.7241(2) 0.68328(11) 0.72069(12) 0.0338(5) Uani 1 1 d . . . . .
C29 C 0.8402(2) 0.48777(13) 0.85302(12) 0.0349(5) Uani 1 1 d . . . . .
C17 C 0.5485(2) 0.47487(11) 0.65372(12) 0.0321(5) Uani 1 1 d . . . . .
C20 C 0.4978(2) 0.45095(13) 0.71070(13) 0.0389(5) Uani 1 1 d . . . . .
C25 C 0.9621(2) 0.51999(14) 0.65396(13) 0.0383(5) Uani 1 1 d . . . . .
C19 C 0.6034(2) 0.41587(13) 0.62524(13) 0.0380(5) Uani 1 1 d . . . . .
C31 C 0.9422(2) 0.44112(14) 0.84711(14) 0.0430(6) Uani 1 1 d . . . . .
C9 C 0.2358(3) 0.73185(15) 0.51154(14) 0.0435(6) Uani 1 1 d . . . . .
C18 C 0.4470(2) 0.50464(14) 0.60055(14) 0.0426(6) Uani 1 1 d . . . . .
C5 C -0.2630(3) 0.75626(15) 0.43428(14) 0.0458(6) Uani 1 1 d . . . . .
C30 C 0.8914(3) 0.55014(15) 0.89094(13) 0.0462(7) Uani 1 1 d . . . . .
C32 C 0.7598(3) 0.45056(16) 0.89001(13) 0.0464(7) Uani 1 1 d . . . . .
C13 C 0.1683(3) 0.81137(15) 0.62986(14) 0.0449(6) Uani 1 1 d D . . . .
C22 C 0.8091(3) 0.73242(15) 0.76256(16) 0.0488(7) Uani 1 1 d . . . . .
C23 C 0.6878(3) 0.70958(14) 0.65018(15) 0.0481(7) Uani 1 1 d . . . . .
C24 C 0.6106(3) 0.67746(15) 0.74676(16) 0.0490(7) Uani 1 1 d . . . . .
C1 C -0.1474(3) 0.88840(15) 0.39173(19) 0.0540(8) Uani 1 1 d . . . . .
C3 C -0.2605(3) 0.92634(17) 0.38879(17) 0.0541(8) Uani 1 1 d . . . . .
H3A H -0.261638 0.965632 0.362148 0.081 Uiso 1 1 calc GR . . . .
H3B H -0.264300 0.939271 0.432554 0.081 Uiso 1 1 calc GR . . . .
H3C H -0.328483 0.898622 0.369764 0.081 Uiso 1 1 calc GR . . . .
C27 C 1.0336(3) 0.58479(18) 0.67245(17) 0.0553(8) Uani 1 1 d . . . . .
C28 C 0.8944(3) 0.52475(18) 0.58210(16) 0.0542(8) Uani 1 1 d . . . . .
C26 C 1.0475(3) 0.46120(19) 0.66208(19) 0.0626(9) Uani 1 1 d . . . . .
C6 C -0.2140(3) 0.69326(16) 0.46981(19) 0.0610(9) Uani 1 1 d . . . . .
H6A H -0.152249 0.675242 0.450591 0.092 Uiso 1 1 calc GR . . . .
H6B H -0.277711 0.661119 0.466056 0.092 Uiso 1 1 calc GR . . . .
H6C H -0.180520 0.703095 0.515530 0.092 Uiso 1 1 calc GR . . . .
B1 B -0.0052(3) 0.79654(16) 0.49635(17) 0.0422(7) Uani 1 1 d . . . . .
C8 C -0.3608(3) 0.7834(2) 0.4620(2) 0.0723(11) Uani 1 1 d . . . . .
H8A H -0.328917 0.795690 0.507269 0.108 Uiso 1 1 calc GR . . . .
H8B H -0.422151 0.750001 0.459483 0.108 Uiso 1 1 calc GR . . . .
H8C H -0.394884 0.822161 0.437287 0.108 Uiso 1 1 calc GR . . . .
C11 C 0.2784(5) 0.6687(2) 0.5469(2) 0.0800(13) Uani 1 1 d . . . . .
H11A H 0.315207 0.678394 0.592306 0.120 Uiso 1 1 calc GR . . . .
H11B H 0.336352 0.647625 0.526858 0.120 Uiso 1 1 calc GR . . . .
H11C H 0.211267 0.639098 0.544548 0.120 Uiso 1 1 calc GR . . . .
C7 C -0.3083(5) 0.7414(2) 0.36173(19) 0.0882(15) Uani 1 1 d . . . . .
H7A H -0.348122 0.780289 0.339657 0.132 Uiso 1 1 calc GR . . . .
H7B H -0.364074 0.704731 0.356046 0.132 Uiso 1 1 calc GR . . . .
H7C H -0.241585 0.729867 0.343301 0.132 Uiso 1 1 calc GR . . . .
C12 C 0.1754(4) 0.7182(3) 0.44151(17) 0.0860(15) Uani 1 1 d . . . . .
H12A H 0.104017 0.692072 0.439575 0.129 Uiso 1 1 calc GR . . . .
H12B H 0.229175 0.693819 0.421041 0.129 Uiso 1 1 calc GR . . . .
H12C H 0.153793 0.759735 0.418688 0.129 Uiso 1 1 calc GR . . . .
C10 C 0.3410(4) 0.7774(3) 0.5134(3) 0.0932(16) Uani 1 1 d . . . . .
H10A H 0.313231 0.818108 0.490229 0.140 Uiso 1 1 calc GR . . . .
H10B H 0.397448 0.755721 0.492716 0.140 Uiso 1 1 calc GR . . . .
H10C H 0.379672 0.787625 0.558395 0.140 Uiso 1 1 calc GR . . . .
C4 C -0.1436(5) 0.8658(2) 0.3232(2) 0.0908(16) Uani 1 1 d . . . . .
H4A H -0.217329 0.843253 0.303117 0.136 Uiso 1 1 calc GR . . . .
H4B H -0.076947 0.835842 0.325765 0.136 Uiso 1 1 calc GR . . . .
H4C H -0.133974 0.904103 0.297037 0.136 Uiso 1 1 calc GR . . . .
C2 C -0.0404(4) 0.9302(2) 0.4212(4) 0.135(3) Uani 1 1 d . . . . .
H2A H -0.039196 0.968864 0.394031 0.202 Uiso 1 1 calc GR . . . .
H2B H 0.031641 0.904489 0.423908 0.202 Uiso 1 1 calc GR . . . .
H2C H -0.044561 0.944173 0.464593 0.202 Uiso 1 1 calc GR . . . .
C16 C 0.0560(5) 0.8136(4) 0.6550(3) 0.077(2) Uani 0.738(8) 1 d D . P A 1
H16A H -0.001159 0.843305 0.627990 0.116 Uiso 0.738(8) 1 calc GR . P A 1
H16B H 0.075208 0.829453 0.699709 0.116 Uiso 0.738(8) 1 calc GR . P A 1
H16C H 0.022062 0.769509 0.653401 0.116 Uiso 0.738(8) 1 calc GR . P A 1
C14 C 0.2158(6) 0.8793(2) 0.6242(3) 0.0690(17) Uani 0.738(8) 1 d D . P A 1
H14A H 0.286072 0.876471 0.606659 0.103 Uiso 0.738(8) 1 calc GR . P A 1
H14B H 0.236773 0.899776 0.667033 0.103 Uiso 0.738(8) 1 calc GR . P A 1
H14C H 0.155419 0.905722 0.595308 0.103 Uiso 0.738(8) 1 calc GR . P A 1
C15 C 0.2586(6) 0.7690(3) 0.6762(2) 0.076(2) Uani 0.738(8) 1 d D . P A 1
H15A H 0.230515 0.723529 0.674111 0.114 Uiso 0.738(8) 1 calc GR . P A 1
H15B H 0.268884 0.785531 0.720391 0.114 Uiso 0.738(8) 1 calc GR . P A 1
H15C H 0.334348 0.770614 0.663869 0.114 Uiso 0.738(8) 1 calc GR . P A 1
C14A C 0.2850(15) 0.8475(10) 0.6409(10) 0.084(5) Uiso 0.262(8) 1 d D . P A 2
H14D H 0.348075 0.816300 0.639176 0.126 Uiso 0.262(8) 1 calc GR . P A 2
H14E H 0.301789 0.868646 0.683438 0.126 Uiso 0.262(8) 1 calc GR . P A 2
H14F H 0.280453 0.880854 0.607323 0.126 Uiso 0.262(8) 1 calc GR . P A 2
C15A C 0.170(2) 0.7584(9) 0.6769(9) 0.085(5) Uiso 0.262(8) 1 d D . P A 2
H15D H 0.096932 0.733077 0.664682 0.128 Uiso 0.262(8) 1 calc GR . P A 2
H15E H 0.177711 0.777237 0.720029 0.128 Uiso 0.262(8) 1 calc GR . P A 2
H15F H 0.237660 0.729423 0.677489 0.128 Uiso 0.262(8) 1 calc GR . P A 2
C16A C 0.0667(14) 0.8590(9) 0.6329(9) 0.077(5) Uiso 0.262(8) 1 d D . P A 2
H16D H 0.068966 0.896632 0.604550 0.116 Uiso 0.262(8) 1 calc GR . P A 2
H16E H 0.075744 0.874374 0.677386 0.116 Uiso 0.262(8) 1 calc GR . P A 2
H16F H -0.009051 0.836284 0.618609 0.116 Uiso 0.262(8) 1 calc GR . P A 2

loop_
_atom_site_aniso_label
_atom_site_aniso_U_11
_atom_site_aniso_U_22
_atom_site_aniso_U_33
_atom_site_aniso_U_23
_atom_site_aniso_U_13
_atom_site_aniso_U_12
Al1 0.0288(3) 0.0262(3) 0.0261(3) 0.0002(2) 0.0054(2) 0.0002(3)
P2 0.0344(3) 0.0524(4) 0.0423(4) -0.0105(3) 0.0049(3) 0.0074(3)
P1 0.0313(3) 0.0402(4) 0.0743(5) 0.0128(4) -0.0015(3) -0.0050(3)
F4 0.0404(8) 0.0337(8) 0.0471(9) 0.0017(6) 0.0076(7) 0.0062(6)
F7 0.0480(9) 0.0403(8) 0.0425(8) 0.0122(7) 0.0092(7) -0.0010(7)
F8 0.0537(10) 0.0466(9) 0.0507(9) -0.0045(7) 0.0244(8) 0.0015(8)
F30 0.0531(10) 0.0402(9) 0.0463(9) 0.0051(7) -0.0046(7) -0.0104(7)
F1 0.0594(10) 0.0498(10) 0.0357(8) 0.0102(7) -0.0047(7) 0.0002(8)
F13 0.0644(11) 0.0420(9) 0.0380(8) -0.0028(7) -0.0017(7) 0.0003(8)
F10 0.0439(9) 0.0469(10) 0.0600(10) -0.0079(8) 0.0088(8) -0.0137(7)
O4 0.0309(8) 0.0341(9) 0.0271(8) 0.0035(6) 0.0031(6) -0.0004(7)
O2 0.0328(8) 0.0275(8) 0.0357(9) -0.0002(7) 0.0076(7) 0.0006(6)
F32 0.0321(8) 0.0587(11) 0.0596(10) 0.0120(8) 0.0081(7) -0.0004(7)
O1 0.0333(8) 0.0262(8) 0.0298(8) -0.0005(6) 0.0023(6) -0.0018(6)
F5 0.0723(12) 0.0568(11) 0.0329(8) -0.0056(7) 0.0134(8) 0.0093(9)
F2 0.0392(9) 0.0471(9) 0.0659(11) 0.0029(8) 0.0010(8) 0.0103(7)
F9 0.0375(8) 0.0524(10) 0.0706(12) 0.0028(9) 0.0111(8) -0.0125(7)
F31 0.0523(10) 0.0370(8) 0.0635(11) -0.0013(8) 0.0121(8) 0.0056(7)
F34 0.0525(10) 0.0469(10) 0.0543(10) 0.0145(8) 0.0080(8) -0.0111(8)
F6 0.0540(10) 0.0335(8) 0.0760(12) -0.0147(8) 0.0073(9) -0.0079(7)
F35 0.0452(9) 0.0791(13) 0.0458(9) 0.0069(9) 0.0196(8) 0.0035(9)
O3 0.0340(9) 0.0354(9) 0.0372(9) 0.0017(7) 0.0133(7) 0.0017(7)
F16 0.0368(9) 0.0464(10) 0.0882(14) -0.0076(9) 0.0091(9) 0.0008(7)
F26 0.0541(10) 0.0719(12) 0.0395(9) 0.0058(8) 0.0072(8) 0.0097(9)
F18 0.0559(10) 0.0588(11) 0.0608(11) 0.0175(9) 0.0304(9) 0.0114(8)
F11 0.0734(13) 0.0269(8) 0.0713(12) -0.0085(8) 0.0000(10) -0.0032(8)
F15 0.0659(11) 0.0384(9) 0.0578(11) 0.0042(8) -0.0035(9) 0.0140(8)
F12 0.0751(13) 0.0573(11) 0.0396(9) -0.0129(8) 0.0009(8) 0.0090(9)
F3 0.0525(10) 0.0537(11) 0.0610(11) -0.0059(9) -0.0212(9) -0.0079(8)
F33 0.0517(10) 0.0634(12) 0.0602(11) 0.0275(9) -0.0007(8) 0.0123(9)
F22 0.0518(10) 0.0791(14) 0.0483(10) -0.0136(9) 0.0098(8) -0.0192(9)
F28 0.0667(12) 0.0685(12) 0.0385(9) 0.0054(8) -0.0165(8) -0.0151(10)
F29 0.0774(13) 0.0625(12) 0.0497(10) -0.0193(9) 0.0136(9) 0.0036(10)
F14 0.0778(13) 0.0513(10) 0.0603(11) 0.0152(9) 0.0302(10) -0.0011(9)
F24 0.0785(14) 0.0465(10) 0.0817(14) 0.0086(10) 0.0428(12) -0.0049(10)
F36 0.0658(12) 0.0981(16) 0.0299(8) 0.0161(9) 0.0049(8) -0.0135(11)
F17 0.0699(12) 0.0477(10) 0.0769(13) -0.0048(9) 0.0344(10) 0.0166(9)
F25 0.0783(14) 0.0816(14) 0.0452(10) 0.0058(9) 0.0331(10) 0.0051(11)
F19 0.0838(15) 0.0466(11) 0.1003(17) 0.0028(11) 0.0468(13) 0.0191(10)
F21 0.0686(13) 0.0873(15) 0.0751(14) -0.0014(12) 0.0431(11) 0.0253(11)
F27 0.0853(15) 0.0771(15) 0.0602(12) -0.0281(11) 0.0218(11) -0.0117(12)
F23 0.0537(11) 0.0953(17) 0.0856(15) -0.0103(12) 0.0409(11) -0.0231(11)
F20 0.0508(11) 0.129(2) 0.0689(14) 0.0246(14) 0.0182(10) 0.0370(13)
C21 0.0393(12) 0.0242(11) 0.0372(12) -0.0024(9) 0.0078(10) 0.0015(9)
C29 0.0328(12) 0.0409(13) 0.0279(11) 0.0043(9) 0.0014(9) -0.0011(10)
C17 0.0338(11) 0.0270(11) 0.0323(11) -0.0012(9) 0.0017(9) -0.0011(9)
C20 0.0349(12) 0.0371(13) 0.0445(14) 0.0010(11) 0.0093(11) -0.0022(10)
C25 0.0359(13) 0.0439(14) 0.0387(13) -0.0007(11) 0.0159(10) 0.0030(11)
C19 0.0406(13) 0.0313(12) 0.0389(13) -0.0034(10) 0.0033(10) -0.0022(10)
C31 0.0373(13) 0.0440(15) 0.0444(14) 0.0114(12) 0.0029(11) 0.0016(11)
C9 0.0461(15) 0.0464(15) 0.0399(14) 0.0064(11) 0.0141(11) 0.0162(12)
C18 0.0421(14) 0.0368(13) 0.0420(14) 0.0001(11) -0.0037(11) -0.0010(11)
C5 0.0421(14) 0.0493(16) 0.0449(15) 0.0022(12) 0.0080(12) -0.0144(12)
C30 0.0501(16) 0.0506(16) 0.0316(13) 0.0003(11) -0.0027(11) -0.0025(13)
C32 0.0445(15) 0.0596(18) 0.0336(13) 0.0088(12) 0.0064(11) -0.0005(13)
C13 0.0444(15) 0.0468(16) 0.0430(15) -0.0109(12) 0.0097(12) -0.0050(12)
C22 0.0541(17) 0.0388(15) 0.0517(17) -0.0046(12) 0.0090(13) -0.0012(12)
C23 0.0582(18) 0.0366(14) 0.0468(16) 0.0008(12) 0.0073(13) 0.0019(12)
C24 0.0507(16) 0.0417(15) 0.0568(18) 0.0018(13) 0.0173(14) 0.0077(12)
C1 0.0366(14) 0.0409(15) 0.085(2) 0.0168(15) 0.0141(15) 0.0018(12)
C3 0.0543(18) 0.0518(18) 0.0560(18) 0.0070(14) 0.0129(14) 0.0170(14)
C27 0.0499(17) 0.066(2) 0.0559(18) -0.0051(16) 0.0251(14) -0.0107(15)
C28 0.063(2) 0.060(2) 0.0442(16) -0.0010(14) 0.0218(14) 0.0034(15)
C26 0.064(2) 0.067(2) 0.067(2) 0.0082(17) 0.0354(18) 0.0191(18)
C6 0.071(2) 0.0448(17) 0.069(2) 0.0032(15) 0.0191(18) -0.0139(16)
B1 0.0391(15) 0.0379(15) 0.0504(17) -0.0043(13) 0.0122(13) -0.0019(12)
C8 0.054(2) 0.080(3) 0.091(3) 0.025(2) 0.033(2) 0.0023(18)
C11 0.119(4) 0.065(2) 0.062(2) 0.0173(18) 0.033(2) 0.048(2)
C7 0.117(4) 0.088(3) 0.052(2) -0.006(2) 0.004(2) -0.055(3)
C12 0.094(3) 0.118(4) 0.0441(19) -0.014(2) 0.0127(19) 0.056(3)
C10 0.069(3) 0.101(4) 0.130(4) 0.022(3) 0.063(3) 0.005(2)
C4 0.111(4) 0.074(3) 0.116(4) 0.037(3) 0.083(3) 0.033(3)
C2 0.064(3) 0.066(3) 0.234(7) 0.074(4) -0.045(4) -0.034(2)
C16 0.066(3) 0.098(5) 0.079(4) -0.045(3) 0.039(3) -0.017(3)
C14 0.082(4) 0.044(3) 0.079(4) -0.019(2) 0.015(3) -0.022(3)
C15 0.097(5) 0.084(4) 0.038(2) -0.007(2) -0.002(2) 0.027(3)

loop_
_atom_type_symbol
_atom_type_description
_atom_type_scat_dispersion_real
_atom_type_scat_dispersion_imag
_atom_type_scat_source
C C 0.0033 0.0016 'International Tables Vol C Tables 4.2.6.8 and 6.1.1.4'
H H 0.0000 0.0000 'International Tables Vol C Tables 4.2.6.8 and 6.1.1.4'
Al Al 0.0645 0.0514 'International Tables Vol C Tables 4.2.6.8 and 6.1.1.4'
B B 0.0013 0.0007 'International Tables Vol C Tables 4.2.6.8 and 6.1.1.4'
F F 0.0171 0.0103 'International Tables Vol C Tables 4.2.6.8 and 6.1.1.4'
O O 0.0106 0.0060 'International Tables Vol C Tables 4.2.6.8 and 6.1.1.4'
P P 0.1023 0.0942 'International Tables Vol C Tables 4.2.6.8 and 6.1.1.4'

loop_
_exptl_crystal_face_index_h
_exptl_crystal_face_index_k
_exptl_crystal_face_index_l
_exptl_crystal_face_perp_dist
-1 -3 0 0.0740
1 3 0 0.0620
-1 0 4 0.0750
1 0 -5 0.1030
3 -2 -4 0.0830
-3 2 4 0.0730
4 -3 1 0.0670
-2 -1 -3 0.0770
3 2 4 0.0720
-1 4 -3 0.1020
1 4 4 0.0680
0 4 1 0.0710
-1 -6 -5 0.0850
-2 4 1 0.0680
0 -3 4 0.0950
-3 -3 4 0.0790

loop_
_geom_angle_atom_site_label_1
_geom_angle_atom_site_label_2
_geom_angle_atom_site_label_3
_geom_angle
_geom_angle_site_symmetry_1
_geom_angle_site_symmetry_3
_geom_angle_publ_flag
O2 Al1 O4 114.69(9) . . ?
O1 Al1 O4 105.12(9) . . ?
O1 Al1 O2 106.47(8) . . ?
O3 Al1 O4 107.76(9) . . ?
O3 Al1 O2 107.34(9) . . ?
O3 Al1 O1 115.73(9) . . ?
C9 P2 C13 122.34(14) . . ?
B1 P2 C9 116.75(15) . . ?
B1 P2 C13 118.40(15) . . ?
C5 P1 C1 121.15(14) . . ?
B1 P1 C5 119.93(15) . . ?
B1 P1 C1 117.48(15) . . ?
C29 O4 Al1 146.90(17) . . ?
C21 O2 Al1 147.16(16) . . ?
C17 O1 Al1 145.53(15) . . ?
C25 O3 Al1 147.10(17) . . ?
O2 C21 C22 108.7(2) . . ?
O2 C21 C23 109.7(2) . . ?
O2 C21 C24 112.1(2) . . ?
C22 C21 C23 109.0(2) . . ?
C22 C21 C24 109.2(2) . . ?
C23 C21 C24 108.1(2) . . ?
O4 C29 C31 111.2(2) . . ?
O4 C29 C30 110.1(2) . . ?
O4 C29 C32 107.9(2) . . ?
C31 C29 C32 107.9(2) . . ?
C30 C29 C31 109.8(2) . . ?
C30 C29 C32 109.9(2) . . ?
O1 C17 C20 111.4(2) . . ?
O1 C17 C19 110.1(2) . . ?
O1 C17 C18 107.48(19) . . ?
C20 C17 C19 109.4(2) . . ?
C20 C17 C18 109.1(2) . . ?
C19 C17 C18 109.3(2) . . ?
F7 C20 F9 106.8(2) . . ?
F7 C20 C17 111.3(2) . . ?
F8 C20 F7 107.5(2) . . ?
F8 C20 F9 107.6(2) . . ?
F8 C20 C17 110.9(2) . . ?
F9 C20 C17 112.5(2) . . ?
O3 C25 C27 110.8(2) . . ?
O3 C25 C28 110.7(2) . . ?
O3 C25 C26 108.4(2) . . ?
C28 C25 C27 108.2(3) . . ?
C26 C25 C27 109.8(3) . . ?
C26 C25 C28 108.9(3) . . ?
F4 C19 F5 107.2(2) . . ?
F4 C19 F6 107.2(2) . . ?
F4 C19 C17 110.8(2) . . ?
F5 C19 F6 107.5(2) . . ?
F5 C19 C17 110.8(2) . . ?
F6 C19 C17 113.0(2) . . ?
F32 C31 F33 107.3(2) . . ?
F32 C31 C29 110.4(2) . . ?
F31 C31 F32 107.4(2) . . ?
F31 C31 F33 107.8(2) . . ?
F31 C31 C29 111.4(2) . . ?
F33 C31 C29 112.4(2) . . ?
C11 C9 P2 110.8(2) . . ?
C11 C9 C12 110.7(3) . . ?
C11 C9 C10 109.7(3) . . ?
C12 C9 P2 107.2(2) . . ?
C12 C9 C10 108.6(4) . . ?
C10 C9 P2 109.8(3) . . ?
F1 C18 F2 107.6(2) . . ?
F1 C18 F3 107.9(2) . . ?
F1 C18 C17 111.0(2) . . ?
F2 C18 C17 110.3(2) . . ?
F3 C18 F2 107.3(2) . . ?
F3 C18 C17 112.6(2) . . ?
C6 C5 P1 107.3(2) . . ?
C6 C5 C7 109.3(3) . . ?
C8 C5 P1 109.7(2) . . ?
C8 C5 C6 110.1(3) . . ?
C8 C5 C7 110.7(3) . . ?
C7 C5 P1 109.7(2) . . ?
F30 C30 F28 107.0(2) . . ?
F30 C30 F29 107.7(3) . . ?
F30 C30 C29 110.6(2) . . ?
F28 C30 C29 113.1(2) . . ?
F29 C30 F28 107.6(2) . . ?
F29 C30 C29 110.6(2) . . ?
F34 C32 F36 107.7(2) . . ?
F34 C32 C29 111.7(2) . . ?
F35 C32 F34 107.5(2) . . ?
F35 C32 F36 106.8(2) . . ?
F35 C32 C29 111.0(2) . . ?
F36 C32 C29 111.9(2) . . ?
C16 C13 P2 106.6(3) . . ?
C14 C13 P2 109.2(3) . . ?
C14 C13 C16 111.2(4) . . ?
C14 C13 C15 111.2(4) . . ?
C15 C13 P2 110.7(3) . . ?
C15 C13 C16 107.9(4) . . ?
C14A C13 P2 111.9(8) . . ?
C14A C13 C16A 110.9(11) . . ?
C15A C13 P2 106.7(8) . . ?
C15A C13 C14A 112.5(12) . . ?
C15A C13 C16A 108.8(11) . . ?
C16A C13 P2 105.7(7) . . ?
F10 C22 F11 107.0(3) . . ?
F10 C22 F12 107.1(2) . . ?
F10 C22 C21 111.4(2) . . ?
F11 C22 F12 108.9(2) . . ?
F11 C22 C21 112.8(2) . . ?
F12 C22 C21 109.5(2) . . ?
F13 C23 F15 107.2(2) . . ?
F13 C23 F14 108.4(3) . . ?
F13 C23 C21 111.6(2) . . ?
F15 C23 F14 108.0(2) . . ?
F15 C23 C21 112.1(2) . . ?
F14 C23 C21 109.5(2) . . ?
F16 C24 C21 110.5(2) . . ?
F18 C24 F16 108.7(3) . . ?
F18 C24 C21 109.3(2) . . ?
F17 C24 F16 108.6(2) . . ?
F17 C24 F18 106.9(3) . . ?
F17 C24 C21 112.7(2) . . ?
C3 C1 P1 109.7(2) . . ?
C3 C1 C4 109.5(3) . . ?
C3 C1 C2 110.6(4) . . ?
C4 C1 P1 110.2(2) . . ?
C2 C1 P1 106.1(3) . . ?
C2 C1 C4 110.7(4) . . ?
C1 C3 H3A 109.5 . . ?
C1 C3 H3B 109.5 . . ?
C1 C3 H3C 109.5 . . ?
H3A C3 H3B 109.5 . . ?
H3A C3 H3C 109.5 . . ?
H3B C3 H3C 109.5 . . ?
F22 C27 F24 108.3(3) . . ?
F22 C27 F23 106.9(3) . . ?
F22 C27 C25 110.9(3) . . ?
F24 C27 F23 108.3(3) . . ?
F24 C27 C25 110.4(3) . . ?
F23 C27 C25 111.9(3) . . ?
F26 C28 F25 108.3(3) . . ?
F26 C28 F27 106.9(3) . . ?
F26 C28 C25 111.4(2) . . ?
F25 C28 F27 107.3(3) . . ?
F25 C28 C25 112.3(3) . . ?
F27 C28 C25 110.4(3) . . ?
F19 C26 F21 108.3(3) . . ?
F19 C26 F20 106.2(3) . . ?
F19 C26 C25 112.1(3) . . ?
F21 C26 F20 107.1(3) . . ?
F21 C26 C25 113.7(3) . . ?
F20 C26 C25 109.1(3) . . ?
C5 C6 H6A 109.5 . . ?
C5 C6 H6B 109.5 . . ?
C5 C6 H6C 109.5 . . ?
H6A C6 H6B 109.5 . . ?
H6A C6 H6C 109.5 . . ?
H6B C6 H6C 109.5 . . ?
P1 B1 P2 176.6(2) . . ?
C5 C8 H8A 109.5 . . ?
C5 C8 H8B 109.5 . . ?
C5 C8 H8C 109.5 . . ?
H8A C8 H8B 109.5 . . ?
H8A C8 H8C 109.5 . . ?
H8B C8 H8C 109.5 . . ?
C9 C11 H11A 109.5 . . ?
C9 C11 H11B 109.5 . . ?
C9 C11 H11C 109.5 . . ?
H11A C11 H11B 109.5 . . ?
H11A C11 H11C 109.5 . . ?
H11B C11 H11C 109.5 . . ?
C5 C7 H7A 109.5 . . ?
C5 C7 H7B 109.5 . . ?
C5 C7 H7C 109.5 . . ?
H7A C7 H7B 109.5 . . ?
H7A C7 H7C 109.5 . . ?
H7B C7 H7C 109.5 . . ?
C9 C12 H12A 109.5 . . ?
C9 C12 H12B 109.5 . . ?
C9 C12 H12C 109.5 . . ?
H12A C12 H12B 109.5 . . ?
H12A C12 H12C 109.5 . . ?
H12B C12 H12C 109.5 . . ?
C9 C10 H10A 109.5 . . ?
C9 C10 H10B 109.5 . . ?
C9 C10 H10C 109.5 . . ?
H10A C10 H10B 109.5 . . ?
H10A C10 H10C 109.5 . . ?
H10B C10 H10C 109.5 . . ?
C1 C4 H4A 109.5 . . ?
C1 C4 H4B 109.5 . . ?
C1 C4 H4C 109.5 . . ?
H4A C4 H4B 109.5 . . ?
H4A C4 H4C 109.5 . . ?
H4B C4 H4C 109.5 . . ?
C1 C2 H2A 109.5 . . ?
C1 C2 H2B 109.5 . . ?
C1 C2 H2C 109.5 . . ?
H2A C2 H2B 109.5 . . ?
H2A C2 H2C 109.5 . . ?
H2B C2 H2C 109.5 . . ?
C13 C16 H16A 109.5 . . ?
C13 C16 H16B 109.5 . . ?
C13 C16 H16C 109.5 . . ?
H16A C16 H16B 109.5 . . ?
H16A C16 H16C 109.5 . . ?
H16B C16 H16C 109.5 . . ?
C13 C14 H14A 109.5 . . ?
C13 C14 H14B 109.5 . . ?
C13 C14 H14C 109.5 . . ?
H14A C14 H14B 109.5 . . ?
H14A C14 H14C 109.5 . . ?
H14B C14 H14C 109.5 . . ?
C13 C15 H15A 109.5 . . ?
C13 C15 H15B 109.5 . . ?
C13 C15 H15C 109.5 . . ?
H15A C15 H15B 109.5 . . ?
H15A C15 H15C 109.5 . . ?
H15B C15 H15C 109.5 . . ?
C13 C14A H14D 109.5 . . ?
C13 C14A H14E 109.5 . . ?
C13 C14A H14F 109.5 . . ?
H14D C14A H14E 109.5 . . ?
H14D C14A H14F 109.5 . . ?
H14E C14A H14F 109.5 . . ?
C13 C15A H15D 109.5 . . ?
C13 C15A H15E 109.5 . . ?
C13 C15A H15F 109.5 . . ?
H15D C15A H15E 109.5 . . ?
H15D C15A H15F 109.5 . . ?
H15E C15A H15F 109.5 . . ?
C13 C16A H16D 109.5 . . ?
C13 C16A H16E 109.5 . . ?
C13 C16A H16F 109.5 . . ?
H16D C16A H16E 109.5 . . ?
H16D C16A H16F 109.5 . . ?
H16E C16A H16F 109.5 . . ?

loop_
_geom_bond_atom_site_label_1
_geom_bond_atom_site_label_2
_geom_bond_distance
_geom_bond_site_symmetry_2
_geom_bond_publ_flag
Al1 O4 1.7337(17) . ?
Al1 O2 1.7314(18) . ?
Al1 O1 1.7310(17) . ?
Al1 O3 1.7282(18) . ?
P2 C9 1.847(3) . ?
P2 C13 1.859(3) . ?
P2 B1 1.736(3) . ?
P1 C5 1.846(3) . ?
P1 C1 1.871(3) . ?
P1 B1 1.728(3) . ?
F4 C19 1.324(3) . ?
F7 C20 1.334(3) . ?
F8 C20 1.328(3) . ?
F30 C30 1.332(4) . ?
F1 C18 1.325(3) . ?
F13 C23 1.320(3) . ?
F10 C22 1.332(4) . ?
O4 C29 1.353(3) . ?
O2 C21 1.352(3) . ?
F32 C31 1.338(3) . ?
O1 C17 1.348(3) . ?
F5 C19 1.335(3) . ?
F2 C18 1.343(4) . ?
F9 C20 1.344(3) . ?
F31 C31 1.321(4) . ?
F34 C32 1.332(4) . ?
F6 C19 1.343(3) . ?
F35 C32 1.328(4) . ?
O3 C25 1.351(3) . ?
F16 C24 1.349(4) . ?
F26 C28 1.311(4) . ?
F18 C24 1.341(4) . ?
F11 C22 1.339(3) . ?
F15 C23 1.349(4) . ?
F12 C22 1.365(4) . ?
F3 C18 1.339(3) . ?
F33 C31 1.340(3) . ?
F22 C27 1.321(4) . ?
F28 C30 1.339(3) . ?
F29 C30 1.337(4) . ?
F14 C23 1.360(4) . ?
F24 C27 1.347(4) . ?
F36 C32 1.343(3) . ?
F17 C24 1.336(3) . ?
F25 C28 1.347(4) . ?
F19 C26 1.318(5) . ?
F21 C26 1.334(4) . ?
F27 C28 1.349(4) . ?
F23 C27 1.349(4) . ?
F20 C26 1.371(5) . ?
C21 C22 1.537(4) . ?
C21 C23 1.556(4) . ?
C21 C24 1.557(4) . ?
C29 C31 1.551(4) . ?
C29 C30 1.548(4) . ?
C29 C32 1.558(4) . ?
C17 C20 1.549(4) . ?
C17 C19 1.552(4) . ?
C17 C18 1.554(3) . ?
C25 C27 1.562(4) . ?
C25 C28 1.550(4) . ?
C25 C26 1.541(4) . ?
C9 C11 1.516(4) . ?
C9 C12 1.517(5) . ?
C9 C10 1.532(5) . ?
C5 C6 1.532(5) . ?
C5 C8 1.508(5) . ?
C5 C7 1.540(5) . ?
C13 C16 1.529(6) . ?
C13 C14 1.506(5) . ?
C13 C15 1.529(6) . ?
C13 C14A 1.515(14) . ?
C13 C15A 1.471(14) . ?
C13 C16A 1.546(14) . ?
C1 C3 1.517(4) . ?
C1 C4 1.542(6) . ?
C1 C2 1.518(5) . ?
C3 H3A 0.9800 . ?
C3 H3B 0.9800 . ?
C3 H3C 0.9800 . ?
C6 H6A 0.9800 . ?
C6 H6B 0.9800 . ?
C6 H6C 0.9800 . ?
C8 H8A 0.9800 . ?
C8 H8B 0.9800 . ?
C8 H8C 0.9800 . ?
C11 H11A 0.9800 . ?
C11 H11B 0.9800 . ?
C11 H11C 0.9800 . ?
C7 H7A 0.9800 . ?
C7 H7B 0.9800 . ?
C7 H7C 0.9800 . ?
C12 H12A 0.9800 . ?
C12 H12B 0.9800 . ?
C12 H12C 0.9800 . ?
C10 H10A 0.9800 . ?
C10 H10B 0.9800 . ?
C10 H10C 0.9800 . ?
C4 H4A 0.9800 . ?
C4 H4B 0.9800 . ?
C4 H4C 0.9800 . ?
C2 H2A 0.9800 . ?
C2 H2B 0.9800 . ?
C2 H2C 0.9800 . ?
C16 H16A 0.9800 . ?
C16 H16B 0.9800 . ?
C16 H16C 0.9800 . ?
C14 H14A 0.9800 . ?
C14 H14B 0.9800 . ?
C14 H14C 0.9800 . ?
C15 H15A 0.9800 . ?
C15 H15B 0.9800 . ?
C15 H15C 0.9800 . ?
C14A H14D 0.9800 . ?
C14A H14E 0.9800 . ?
C14A H14F 0.9800 . ?
C15A H15D 0.9800 . ?
C15A H15E 0.9800 . ?
C15A H15F 0.9800 . ?
C16A H16D 0.9800 . ?
C16A H16E 0.9800 . ?
C16A H16F 0.9800 . ?

loop_
_geom_torsion_atom_site_label_1
_geom_torsion_atom_site_label_2
_geom_torsion_atom_site_label_3
_geom_torsion_atom_site_label_4
_geom_torsion
_geom_torsion_site_symmetry_1
_geom_torsion_site_symmetry_2
_geom_torsion_site_symmetry_3
_geom_torsion_site_symmetry_4
_geom_torsion_publ_flag
Al1 O4 C29 C31 -59.4(4) . . . . ?
Al1 O4 C29 C30 62.5(4) . . . . ?
Al1 O4 C29 C32 -177.6(2) . . . . ?
Al1 O2 C21 C22 146.7(3) . . . . ?
Al1 O2 C21 C23 -94.2(3) . . . . ?
Al1 O2 C21 C24 26.0(4) . . . . ?
Al1 O1 C17 C20 66.5(3) . . . . ?
Al1 O1 C17 C19 -55.0(4) . . . . ?
Al1 O1 C17 C18 -174.0(2) . . . . ?
Al1 O3 C25 C27 58.6(4) . . . . ?
Al1 O3 C25 C28 -61.5(4) . . . . ?
Al1 O3 C25 C26 179.1(3) . . . . ?
O4 Al1 O2 C21 -83.7(3) . . . . ?
O4 Al1 O1 C17 -46.0(3) . . . . ?
O4 Al1 O3 C25 -156.3(3) . . . . ?
O4 C29 C31 F32 78.7(3) . . . . ?
O4 C29 C31 F31 -40.5(3) . . . . ?
O4 C29 C31 F33 -161.5(2) . . . . ?
O4 C29 C30 F30 -45.6(3) . . . . ?
O4 C29 C30 F28 -165.5(2) . . . . ?
O4 C29 C30 F29 73.6(3) . . . . ?
O4 C29 C32 F34 76.5(3) . . . . ?
O4 C29 C32 F35 -43.4(3) . . . . ?
O4 C29 C32 F36 -162.7(2) . . . . ?
O2 Al1 O4 C29 -72.9(3) . . . . ?
O2 Al1 O1 C17 -168.1(3) . . . . ?
O2 Al1 O3 C25 -32.3(3) . . . . ?
O2 C21 C22 F10 40.9(3) . . . . ?
O2 C21 C22 F11 161.3(2) . . . . ?
O2 C21 C22 F12 -77.4(3) . . . . ?
O2 C21 C23 F13 44.3(3) . . . . ?
O2 C21 C23 F15 164.5(2) . . . . ?
O2 C21 C23 F14 -75.6(3) . . . . ?
O2 C21 C24 F16 -79.7(3) . . . . ?
O2 C21 C24 F18 39.9(3) . . . . ?
O2 C21 C24 F17 158.6(2) . . . . ?
O1 Al1 O4 C29 170.5(3) . . . . ?
O1 Al1 O2 C21 32.1(3) . . . . ?
O1 Al1 O3 C25 86.4(3) . . . . ?
O1 C17 C20 F7 -79.7(3) . . . . ?
O1 C17 C20 F8 39.9(3) . . . . ?
O1 C17 C20 F9 160.4(2) . . . . ?
O1 C17 C19 F4 45.6(3) . . . . ?
O1 C17 C19 F5 -73.2(3) . . . . ?
O1 C17 C19 F6 166.0(2) . . . . ?
O1 C17 C18 F1 41.5(3) . . . . ?
O1 C17 C18 F2 -77.6(3) . . . . ?
O1 C17 C18 F3 162.5(2) . . . . ?
O3 Al1 O4 C29 46.5(3) . . . . ?
O3 Al1 O2 C21 156.6(3) . . . . ?
O3 Al1 O1 C17 72.7(3) . . . . ?
O3 C25 C27 F22 38.4(3) . . . . ?
O3 C25 C27 F24 -81.7(3) . . . . ?
O3 C25 C27 F23 157.6(3) . . . . ?
O3 C25 C28 F26 42.0(4) . . . . ?
O3 C25 C28 F25 163.8(2) . . . . ?
O3 C25 C28 F27 -76.6(3) . . . . ?
O3 C25 C26 F19 40.5(4) . . . . ?
O3 C25 C26 F21 163.7(3) . . . . ?
O3 C25 C26 F20 -76.9(3) . . . . ?
C20 C17 C19 F4 -77.1(3) . . . . ?
C20 C17 C19 F5 164.1(2) . . . . ?
C20 C17 C19 F6 43.3(3) . . . . ?
C20 C17 C18 F1 162.4(2) . . . . ?
C20 C17 C18 F2 43.3(3) . . . . ?
C20 C17 C18 F3 -76.5(3) . . . . ?
C19 C17 C20 F7 42.2(3) . . . . ?
C19 C17 C20 F8 161.8(2) . . . . ?
C19 C17 C20 F9 -77.7(3) . . . . ?
C19 C17 C18 F1 -78.0(3) . . . . ?
C19 C17 C18 F2 162.9(2) . . . . ?
C19 C17 C18 F3 43.0(3) . . . . ?
C31 C29 C30 F30 77.3(3) . . . . ?
C31 C29 C30 F28 -42.7(3) . . . . ?
C31 C29 C30 F29 -163.6(2) . . . . ?
C31 C29 C32 F34 -43.7(3) . . . . ?
C31 C29 C32 F35 -163.7(2) . . . . ?
C31 C29 C32 F36 77.1(3) . . . . ?
C9 P2 C13 C16 -156.4(4) . . . . ?
C9 P2 C13 C14 83.3(3) . . . . ?
C9 P2 C13 C15 -39.4(4) . . . . ?
C9 P2 C13 C14A 40.7(9) . . . . ?
C9 P2 C13 C15A -82.8(10) . . . . ?
C9 P2 C13 C16A 161.5(8) . . . . ?
C18 C17 C20 F7 161.8(2) . . . . ?
C18 C17 C20 F8 -78.6(3) . . . . ?
C18 C17 C20 F9 41.9(3) . . . . ?
C18 C17 C19 F4 163.5(2) . . . . ?
C18 C17 C19 F5 44.6(3) . . . . ?
C18 C17 C19 F6 -76.1(3) . . . . ?
C5 P1 C1 C3 53.3(3) . . . . ?
C5 P1 C1 C4 -67.3(3) . . . . ?
C5 P1 C1 C2 172.8(4) . . . . ?
C30 C29 C31 F32 -43.4(3) . . . . ?
C30 C29 C31 F31 -162.6(2) . . . . ?
C30 C29 C31 F33 76.3(3) . . . . ?
C30 C29 C32 F34 -163.4(2) . . . . ?
C30 C29 C32 F35 76.7(3) . . . . ?
C30 C29 C32 F36 -42.6(3) . . . . ?
C32 C29 C31 F32 -163.1(2) . . . . ?
C32 C29 C31 F31 77.6(3) . . . . ?
C32 C29 C31 F33 -43.4(3) . . . . ?
C32 C29 C30 F30 -164.2(2) . . . . ?
C32 C29 C30 F28 75.8(3) . . . . ?
C32 C29 C30 F29 -45.0(3) . . . . ?
C13 P2 C9 C11 69.2(3) . . . . ?
C13 P2 C9 C12 -169.9(3) . . . . ?
C13 P2 C9 C10 -52.1(3) . . . . ?
C22 C21 C23 F13 163.2(2) . . . . ?
C22 C21 C23 F15 -76.6(3) . . . . ?
C22 C21 C23 F14 43.2(3) . . . . ?
C22 C21 C24 F16 159.9(2) . . . . ?
C22 C21 C24 F18 -80.6(3) . . . . ?
C22 C21 C24 F17 38.2(3) . . . . ?
C23 C21 C22 F10 -78.7(3) . . . . ?
C23 C21 C22 F11 41.7(3) . . . . ?
C23 C21 C22 F12 163.1(2) . . . . ?
C23 C21 C24 F16 41.4(3) . . . . ?
C23 C21 C24 F18 161.0(2) . . . . ?
C23 C21 C24 F17 -80.3(3) . . . . ?
C24 C21 C22 F10 163.5(2) . . . . ?
C24 C21 C22 F11 -76.2(3) . . . . ?
C24 C21 C22 F12 45.2(3) . . . . ?
C24 C21 C23 F13 -78.2(3) . . . . ?
C24 C21 C23 F15 42.0(3) . . . . ?
C24 C21 C23 F14 161.8(2) . . . . ?
C1 P1 C5 C6 160.9(2) . . . . ?
C1 P1 C5 C8 -79.5(3) . . . . ?
C1 P1 C5 C7 42.3(4) . . . . ?
C27 C25 C28 F26 -79.6(3) . . . . ?
C27 C25 C28 F25 42.2(3) . . . . ?
C27 C25 C28 F27 161.8(3) . . . . ?
C27 C25 C26 F19 161.7(3) . . . . ?
C27 C25 C26 F21 -75.1(4) . . . . ?
C27 C25 C26 F20 44.3(3) . . . . ?
C28 C25 C27 F22 159.9(3) . . . . ?
C28 C25 C27 F24 39.9(3) . . . . ?
C28 C25 C27 F23 -80.8(3) . . . . ?
C28 C25 C26 F19 -80.0(3) . . . . ?
C28 C25 C26 F21 43.2(4) . . . . ?
C28 C25 C26 F20 162.6(3) . . . . ?
C26 C25 C27 F22 -81.4(3) . . . . ?
C26 C25 C27 F24 158.6(2) . . . . ?
C26 C25 C27 F23 37.9(4) . . . . ?
C26 C25 C28 F26 161.2(3) . . . . ?
C26 C25 C28 F25 -77.1(3) . . . . ?
C26 C25 C28 F27 42.6(3) . . . . ?
B1 P2 C9 C11 -129.1(3) . . . . ?
B1 P2 C9 C12 -8.2(3) . . . . ?
B1 P2 C9 C10 109.6(3) . . . . ?
B1 P2 C13 C16 42.2(4) . . . . ?
B1 P2 C13 C14 -78.1(3) . . . . ?
B1 P2 C13 C15 159.2(4) . . . . ?
B1 P2 C13 C14A -120.7(9) . . . . ?
B1 P2 C13 C15A 115.8(10) . . . . ?
B1 P2 C13 C16A 0.1(9) . . . . ?
B1 P1 C5 C6 -5.1(3) . . . . ?
B1 P1 C5 C8 114.5(3) . . . . ?
B1 P1 C5 C7 -123.7(3) . . . . ?
B1 P1 C1 C3 -140.4(2) . . . . ?
B1 P1 C1 C4 99.0(3) . . . . ?
B1 P1 C1 C2 -20.9(4) . . . . ?
